data_4003341
loop_
_publ_author_name
'Fang, Wei-Hui'
'Wang, Jian-Fang'
'Zhang, Lei'
'Zhang, Jian'

_publ_section_title
;
 Titanium--Oxo Cluster Based Precise Assembly for Multidimensional
 Materials
;
_journal_issue 7
_journal_name_full 'Chemistry of Materials'
_journal_page_first 2681
_journal_paper_doi 10.1021/acs.chemmater.7b00324
_journal_volume 29
_journal_year 2017
_chemical_formula_sum 'C53 H88 Cl Cu N2 O24 P2 Ti6'
_chemical_formula_weight 1585.58
_space_group_IT_number 2
_space_group_name_Hall '-P 1'
_space_group_name_H-M_alt 'P -1'
_symmetry_cell_setting triclinic
_symmetry_space_group_name_H-M 'P -1'
_atom_sites_solution_hydrogens geom
_atom_sites_solution_primary direct
_atom_sites_solution_secondary difmap
_audit_creation_method SHELXL-97
_cell_angle_alpha 72.098(4)
_cell_angle_beta 79.337(3)
_cell_angle_gamma 78.319(3)
_cell_formula_units_Z 2
_cell_length_a 14.7560(5)
_cell_length_b 14.8185(6)
_cell_length_c 20.8524(8)
_cell_measurement_reflns_used 8950
_cell_measurement_temperature 293(2)
_cell_measurement_theta_max 71.1620
_cell_measurement_theta_min 3.9480
_cell_volume 4212.0(3)
_computing_structure_refinement 'SHELXL-97 (Sheldrick, 1997)'
_computing_structure_solution 'SHELXS-97 (Sheldrick, 1990)'
_diffrn_ambient_temperature 293(2)
_diffrn_measured_fraction_theta_full 0.969
_diffrn_measured_fraction_theta_max 0.969
_diffrn_measurement_device_type 'SuperNova, Dual, Cu at zero, Atlas'
_diffrn_measurement_method '\w scans'
_diffrn_radiation_monochromator graphite
_diffrn_radiation_source 'fine-focus sealed tube'
_diffrn_radiation_type CuK\a
_diffrn_radiation_wavelength 1.54178
_diffrn_reflns_av_R_equivalents 0.0417
_diffrn_reflns_av_sigmaI/netI 0.0472
_diffrn_reflns_limit_h_max 18
_diffrn_reflns_limit_h_min -17
_diffrn_reflns_limit_k_max 17
_diffrn_reflns_limit_k_min -17
_diffrn_reflns_limit_l_max 25
_diffrn_reflns_limit_l_min 0
_diffrn_reflns_number 15821
_diffrn_reflns_theta_full 71.15
_diffrn_reflns_theta_max 71.15
_diffrn_reflns_theta_min 3.57
_diffrn_standards_decay_% none
_diffrn_standards_interval_count none
_diffrn_standards_interval_time none
_diffrn_standards_number none
_exptl_absorpt_coefficient_mu 6.046
_exptl_absorpt_correction_T_max 1.00000
_exptl_absorpt_correction_T_min 0.54320
_exptl_absorpt_correction_type multi-scan
_exptl_crystal_colour red
_exptl_crystal_density_diffrn 1.250
_exptl_crystal_density_method 'not measured'
_exptl_crystal_description block
_exptl_crystal_F_000 1640
_exptl_crystal_size_max 0.12
_exptl_crystal_size_mid 0.09
_exptl_crystal_size_min 0.05
_platon_squeeze_details ' ?'
_refine_diff_density_max 0.438
_refine_diff_density_min -0.521
_refine_diff_density_rms 0.065
_refine_ls_extinction_method none
_refine_ls_goodness_of_fit_ref 1.060
_refine_ls_hydrogen_treatment mixed
_refine_ls_matrix_type full
_refine_ls_number_parameters 777
_refine_ls_number_reflns 15821
_refine_ls_number_restraints 2
_refine_ls_restrained_S_all 1.063
_refine_ls_R_factor_all 0.0929
_refine_ls_R_factor_gt 0.0647
_refine_ls_shift/su_max 0.001
_refine_ls_shift/su_mean 0.000
_refine_ls_structure_factor_coef Fsqd
_refine_ls_weighting_details 'calc w=1/[\s^2^(Fo^2^)+(0.1058P)^2^+1.2457P] where P=(Fo^2^+2Fc^2^)/3'
_refine_ls_weighting_scheme calc
_refine_ls_wR_factor_gt 0.1878
_refine_ls_wR_factor_ref 0.2084
_reflns_number_gt 10327
_reflns_number_total 15821
_reflns_threshold_expression >2sigma(I)
_cod_data_source_file cm7b00324_si_002.cif
_cod_data_source_block PTC-28
_cod_original_sg_symbol_H-M P-1
_cod_database_code 4003341

loop_
_symmetry_equiv_pos_as_xyz
'x, y, z'
'-x, -y, -z'

loop_
_atom_site_label
_atom_site_type_symbol
_atom_site_fract_x
_atom_site_fract_y
_atom_site_fract_z
_atom_site_U_iso_or_equiv
_atom_site_adp_type
_atom_site_occupancy
_atom_site_symmetry_multiplicity
_atom_site_calc_flag
_atom_site_refinement_flags
_atom_site_disorder_assembly
_atom_site_disorder_group
Ti1 Ti 0.02976(5) 0.16480(5) -0.08920(4) 0.0627(2) Uani 1 1 d . . .
Ti2 Ti 0.11114(5) -0.00207(5) 0.07145(4) 0.0596(2) Uani 1 1 d . . .
Ti3 Ti 0.20604(5) 0.00556(6) -0.07486(5) 0.0630(2) Uani 1 1 d . . .
Ti4 Ti 0.31338(8) 0.58956(8) 0.43568(5) 0.0870(3) Uani 1 1 d . . .
Ti5 Ti 0.40174(8) 0.37418(8) 0.49150(5) 0.0887(3) Uani 1 1 d . . .
Ti6 Ti 0.52273(7) 0.57590(8) 0.38122(4) 0.0819(3) Uani 1 1 d . . .
Cu Cu 0.43297(6) 0.44889(6) 0.03877(4) 0.0850(2) Uani 1 1 d . . .
Cl Cl 0.59449(10) 0.38406(10) 0.02105(8) 0.0873(4) Uani 1 1 d . . .
P1 P -0.07498(8) 0.15644(8) 0.06345(7) 0.0625(3) Uani 1 1 d . . .
P2 P 0.62399(12) 0.35839(12) 0.43715(7) 0.0880(4) Uani 1 1 d . . .
C1 C -0.1982(4) 0.3002(4) 0.1047(4) 0.0979(19) Uani 1 1 d . . .
H1A H -0.2443 0.2766 0.0925 0.118 Uiso 1 1 calc R . .
C2 C -0.2224(6) 0.3783(5) 0.1297(5) 0.133(3) Uani 1 1 d . . .
H2A H -0.2847 0.4067 0.1342 0.160 Uiso 1 1 calc R . .
C3 C -0.1579(8) 0.4146(6) 0.1478(6) 0.152(4) Uani 1 1 d . . .
H3A H -0.1751 0.4656 0.1669 0.182 Uiso 1 1 calc R . .
C4 C -0.0678(8) 0.3754(8) 0.1375(8) 0.214(7) Uani 1 1 d . . .
H4A H -0.0218 0.4029 0.1463 0.257 Uiso 1 1 calc R . .
C5 C -0.0426(5) 0.2958(6) 0.1144(6) 0.163(5) Uani 1 1 d . . .
H5A H 0.0197 0.2679 0.1101 0.196 Uiso 1 1 calc R . .
C6 C -0.1084(3) 0.2567(3) 0.0975(3) 0.0720(12) Uani 1 1 d . . .
C7 C 0.0103(12) 0.4267(7) -0.2309(6) 0.226(7) Uani 1 1 d . . .
H7A H 0.0655 0.3949 -0.2523 0.338 Uiso 1 1 calc R . .
H7B H 0.0164 0.4925 -0.2383 0.338 Uiso 1 1 calc R . .
H7C H -0.0430 0.4240 -0.2501 0.338 Uiso 1 1 calc R . .
C8 C -0.0014(6) 0.3799(4) -0.1595(4) 0.110(2) Uani 1 1 d . . .
H8A H 0.0538 0.3867 -0.1427 0.132 Uiso 1 1 calc R . .
C9 C -0.0802(8) 0.4168(6) -0.1179(7) 0.210(7) Uani 1 1 d . . .
H9A H -0.0788 0.3796 -0.0714 0.315 Uiso 1 1 calc R . .
H9B H -0.1369 0.4129 -0.1327 0.315 Uiso 1 1 calc R . .
H9C H -0.0777 0.4826 -0.1220 0.315 Uiso 1 1 calc R . .
C10 C 0.1194(10) 0.0638(10) -0.2424(5) 0.214(7) Uani 1 1 d . . .
H10A H 0.1322 0.0814 -0.2911 0.322 Uiso 1 1 calc R . .
H10B H 0.0532 0.0680 -0.2288 0.322 Uiso 1 1 calc R . .
H10C H 0.1492 -0.0007 -0.2241 0.322 Uiso 1 1 calc R . .
C11 C 0.1525(7) 0.1238(6) -0.2187(4) 0.132(3) Uani 1 1 d . . .
C12 C 0.2161(10) 0.1871(8) -0.2495(5) 0.209(6) Uani 1 1 d . . .
H12A H 0.2242 0.1976 -0.2978 0.313 Uiso 1 1 calc R . .
H12B H 0.2750 0.1603 -0.2327 0.313 Uiso 1 1 calc R . .
H12C H 0.1931 0.2471 -0.2390 0.313 Uiso 1 1 calc R . .
C13 C 0.4279(9) -0.1182(10) -0.1728(9) 0.258(9) Uani 1 1 d . . .
H13A H 0.4919 -0.1252 -0.1931 0.386 Uiso 1 1 calc R . .
H13B H 0.3880 -0.1101 -0.2064 0.386 Uiso 1 1 calc R . .
H13C H 0.4176 -0.1746 -0.1361 0.386 Uiso 1 1 calc R . .
C14 C 0.4088(6) -0.0424(8) -0.1494(7) 0.175(5) Uani 1 1 d . . .
C15 C 0.4607(8) 0.0274(12) -0.1584(10) 0.295(11) Uani 1 1 d . . .
H15A H 0.5224 0.0094 -0.1797 0.442 Uiso 1 1 calc R . .
H15B H 0.4644 0.0355 -0.1151 0.442 Uiso 1 1 calc R . .
H15C H 0.4320 0.0866 -0.1868 0.442 Uiso 1 1 calc R . .
C16 C 0.2677(5) -0.2140(5) 0.1019(4) 0.119(2) Uani 1 1 d . . .
H16A H 0.2210 -0.2399 0.0895 0.179 Uiso 1 1 calc R . .
H16B H 0.2411 -0.1876 0.1391 0.179 Uiso 1 1 calc R . .
H16C H 0.3188 -0.2641 0.1152 0.179 Uiso 1 1 calc R . .
C17 C 0.3023(4) -0.1367(4) 0.0423(3) 0.0875(16) Uani 1 1 d . . .
H17A H 0.3288 -0.1655 0.0051 0.105 Uiso 1 1 calc R . .
C18 C 0.3767(4) -0.0911(5) 0.0556(4) 0.111(2) Uani 1 1 d . . .
H18A H 0.3965 -0.0438 0.0149 0.167 Uiso 1 1 calc R . .
H18B H 0.4291 -0.1394 0.0691 0.167 Uiso 1 1 calc R . .
H18C H 0.3520 -0.0609 0.0912 0.167 Uiso 1 1 calc R . .
C19 C 0.1345(10) 0.0198(11) 0.2392(6) 0.227(7) Uani 1 1 d . . .
H19A H 0.1355 0.0549 0.2708 0.340 Uiso 1 1 calc R . .
H19B H 0.1652 -0.0449 0.2555 0.340 Uiso 1 1 calc R . .
H19C H 0.0709 0.0192 0.2350 0.340 Uiso 1 1 calc R . .
C20 C 0.1799(7) 0.0631(8) 0.1768(5) 0.146(3) Uani 1 1 d . . .
C21 C 0.2504(10) 0.1135(10) 0.1677(6) 0.253(9) Uani 1 1 d . . .
H21A H 0.2688 0.1399 0.1200 0.380 Uiso 1 1 calc R . .
H21B H 0.3026 0.0717 0.1880 0.380 Uiso 1 1 calc R . .
H21C H 0.2299 0.1646 0.1888 0.380 Uiso 1 1 calc R . .
C22 C 0.2122(3) 0.1998(3) -0.0540(2) 0.0627(10) Uani 1 1 d . . .
C23 C 0.2727(4) 0.3979(4) -0.0008(3) 0.0765(13) Uani 1 1 d . . .
H23A H 0.2431 0.4562 0.0065 0.092 Uiso 1 1 calc R . .
C24 C 0.2218(3) 0.3457(4) -0.0211(3) 0.0760(13) Uani 1 1 d . . .
H24A H 0.1597 0.3687 -0.0276 0.091 Uiso 1 1 calc R . .
C25 C 0.2645(3) 0.2592(3) -0.0314(2) 0.0601(10) Uani 1 1 d . . .
C26 C 0.3569(3) 0.2287(3) -0.0212(3) 0.0742(13) Uani 1 1 d . . .
H26A H 0.3881 0.1705 -0.0279 0.089 Uiso 1 1 calc R . .
C27 C 0.4020(3) 0.2862(4) -0.0008(3) 0.0756(13) Uani 1 1 d . . .
H27A H 0.4641 0.2649 0.0065 0.091 Uiso 1 1 calc R . .
C28 C 0.6881(11) 0.2837(11) 0.3269(7) 0.133(7) Uiso 0.388(9) 1 d PG A 1
H28A H 0.6558 0.3393 0.3007 0.159 Uiso 0.388(9) 1 calc PR A 1
C29 C 0.7339(13) 0.2114(15) 0.2976(8) 0.181(12) Uiso 0.388(9) 1 d PG A 1
H29A H 0.7322 0.2186 0.2519 0.218 Uiso 0.388(9) 1 calc PR A 1
C30 C 0.7821(14) 0.1282(13) 0.3367(12) 0.171(11) Uiso 0.388(9) 1 d PG A 1
H30A H 0.8127 0.0798 0.3172 0.205 Uiso 0.388(9) 1 calc PR A 1
C31 C 0.7846(14) 0.1173(12) 0.4050(12) 0.27(2) Uiso 0.388(9) 1 d PG A 1
H31A H 0.8169 0.0616 0.4312 0.321 Uiso 0.388(9) 1 calc PR A 1
C32 C 0.7388(13) 0.1896(14) 0.4343(7) 0.160(10) Uiso 0.388(9) 1 d PG A 1
H32A H 0.7405 0.1823 0.4800 0.192 Uiso 0.388(9) 1 calc PR A 1
C33 C 0.6906(10) 0.2728(11) 0.3952(7) 0.076(7) Uiso 0.388(9) 1 d PG A 1
C28' C 0.6452(9) 0.2193(13) 0.3737(8) 0.213(10) Uiso 0.612(9) 1 d PG A 2
H28B H 0.5833 0.2130 0.3907 0.256 Uiso 0.612(9) 1 calc PR A 2
C29' C 0.6956(13) 0.1647(11) 0.3315(9) 0.246(12) Uiso 0.612(9) 1 d PG A 2
H29B H 0.6673 0.1219 0.3203 0.295 Uiso 0.612(9) 1 calc PR A 2
C30' C 0.7882(12) 0.1741(12) 0.3060(8) 0.190(8) Uiso 0.612(9) 1 d PG A 2
H30B H 0.8218 0.1376 0.2778 0.228 Uiso 0.612(9) 1 calc PR A 2
C31' C 0.8304(9) 0.2381(14) 0.3227(9) 0.249(13) Uiso 0.612(9) 1 d PG A 2
H31B H 0.8924 0.2444 0.3057 0.298 Uiso 0.612(9) 1 calc PR A 2
C32' C 0.7801(13) 0.2926(11) 0.3649(9) 0.214(10) Uiso 0.612(9) 1 d PG A 2
H32B H 0.8084 0.3354 0.3761 0.256 Uiso 0.612(9) 1 calc PR A 2
C33' C 0.6875(12) 0.2832(11) 0.3904(7) 0.145(11) Uiso 0.612(9) 1 d PG A 2
C34 C 0.1067(12) 0.6873(14) 0.3329(11) 0.333(13) Uani 1 1 d . . .
H34A H 0.0470 0.7200 0.3198 0.500 Uiso 1 1 calc R . .
H34B H 0.1093 0.6194 0.3416 0.500 Uiso 1 1 calc R . .
H34C H 0.1550 0.7090 0.2969 0.500 Uiso 1 1 calc R . .
C35 C 0.1199(10) 0.7071(13) 0.3928(9) 0.246(8) Uani 1 1 d . . .
C36 C 0.0753(12) 0.7752(14) 0.4191(10) 0.324(12) Uani 1 1 d . . .
H36A H 0.0958 0.7664 0.4620 0.487 Uiso 1 1 calc R . .
H36B H 0.0095 0.7733 0.4258 0.487 Uiso 1 1 calc R . .
H36C H 0.0876 0.8362 0.3888 0.487 Uiso 1 1 calc R . .
C37 C 0.1371(8) 0.4167(10) 0.4833(7) 0.210(6) Uani 1 1 d . . .
H37A H 0.0787 0.3985 0.5078 0.315 Uiso 1 1 calc R . .
H37B H 0.1727 0.3653 0.4661 0.315 Uiso 1 1 calc R . .
H37C H 0.1255 0.4731 0.4462 0.315 Uiso 1 1 calc R . .
C38 C 0.1911(7) 0.4377(10) 0.5304(6) 0.176(5) Uani 1 1 d U . .
C39 C 0.1654(10) 0.4669(16) 0.5859(7) 0.320(13) Uani 1 1 d U . .
H39A H 0.2199 0.4704 0.6035 0.479 Uiso 1 1 calc R . .
H39B H 0.1298 0.4224 0.6194 0.479 Uiso 1 1 calc R . .
H39C H 0.1279 0.5293 0.5750 0.479 Uiso 1 1 calc R . .
C40 C 0.4134(18) 0.1420(18) 0.4674(13) 0.364(14) Uiso 1 1 d . . .
H40A H 0.3997 0.0837 0.4629 0.546 Uiso 1 1 calc R . .
H40B H 0.4702 0.1285 0.4872 0.546 Uiso 1 1 calc R . .
H40C H 0.4205 0.1876 0.4234 0.546 Uiso 1 1 calc R . .
C41 C 0.3419(18) 0.1792(17) 0.5083(17) 0.44(2) Uani 1 1 d . . .
H41A H 0.2971 0.2046 0.4753 0.533 Uiso 1 1 calc R . .
C42 C 0.285(3) 0.1359(15) 0.5595(12) 0.51(3) Uani 1 1 d . . .
H42A H 0.2755 0.0778 0.5524 0.759 Uiso 1 1 calc R . .
H42B H 0.2266 0.1774 0.5630 0.759 Uiso 1 1 calc R . .
H42C H 0.3123 0.1207 0.6008 0.759 Uiso 1 1 calc R . .
C43 C 0.3665(8) 0.7777(7) 0.2692(4) 0.170(4) Uani 1 1 d . . .
H43A H 0.3583 0.8439 0.2430 0.255 Uiso 1 1 calc R . .
H43B H 0.3101 0.7520 0.2739 0.255 Uiso 1 1 calc R . .
H43C H 0.4170 0.7421 0.2465 0.255 Uiso 1 1 calc R . .
C44 C 0.3883(8) 0.7703(6) 0.3377(4) 0.141(3) Uani 1 1 d D . .
C45 C 0.4163(19) 0.8303(8) 0.3634(9) 0.415(19) Uani 1 1 d D . .
H45A H 0.4256 0.7990 0.4099 0.623 Uiso 1 1 calc R . .
H45B H 0.3697 0.8863 0.3611 0.623 Uiso 1 1 calc R . .
H45C H 0.4739 0.8488 0.3376 0.623 Uiso 1 1 calc R . .
C46 C 0.5685(9) 0.5913(10) 0.1812(5) 0.210(7) Uani 1 1 d . . .
H46A H 0.6180 0.5777 0.1469 0.315 Uiso 1 1 calc R . .
H46B H 0.5322 0.6527 0.1632 0.315 Uiso 1 1 calc R . .
H46C H 0.5293 0.5425 0.1949 0.315 Uiso 1 1 calc R . .
C47 C 0.6045(7) 0.5928(10) 0.2343(4) 0.171(5) Uani 1 1 d . . .
C48 C 0.6907(9) 0.6168(11) 0.2294(6) 0.214(6) Uani 1 1 d . . .
H48A H 0.7293 0.6029 0.1901 0.320 Uiso 1 1 calc R . .
H48B H 0.7188 0.5801 0.2694 0.320 Uiso 1 1 calc R . .
H48C H 0.6846 0.6840 0.2253 0.320 Uiso 1 1 calc R . .
C49 C 0.3442(4) 0.5160(5) 0.1568(3) 0.0928(16) Uani 1 1 d . . .
H49A H 0.3147 0.5643 0.1236 0.111 Uiso 1 1 calc R . .
C50 C 0.3242(4) 0.5212(5) 0.2235(3) 0.0949(17) Uani 1 1 d . . .
H50A H 0.2822 0.5717 0.2347 0.114 Uiso 1 1 calc R . .
C51 C 0.3684(4) 0.4498(4) 0.2725(3) 0.0880(15) Uani 1 1 d . . .
C52 C 0.4301(6) 0.3779(5) 0.2533(4) 0.117(2) Uani 1 1 d . . .
H52A H 0.4608 0.3290 0.2856 0.140 Uiso 1 1 calc R . .
C53 C 0.4470(6) 0.3776(5) 0.1865(4) 0.119(3) Uani 1 1 d . . .
H53A H 0.4903 0.3285 0.1743 0.143 Uiso 1 1 calc R . .
C54 C 0.3546(5) 0.4561(5) 0.3449(3) 0.0912(16) Uani 1 1 d . . .
N1 N 0.3615(3) 0.3696(3) 0.0088(2) 0.0701(10) Uani 1 1 d . . .
N2 N 0.4038(4) 0.4449(3) 0.1383(2) 0.0848(12) Uani 1 1 d . . .
O1 O 0.09186(19) 0.05296(19) -0.02146(16) 0.0592(7) Uani 1 1 d . . .
O2 O 0.0527(2) -0.1015(2) 0.11026(16) 0.0660(7) Uani 1 1 d . . .
O3 O -0.1559(2) 0.0998(2) 0.08513(19) 0.0741(9) Uani 1 1 d . . .
O4 O -0.0560(2) 0.1951(2) -0.01333(18) 0.0684(8) Uani 1 1 d . . .
O5 O 0.0120(2) 0.0978(2) 0.09357(17) 0.0685(8) Uani 1 1 d . . .
O6 O 0.0023(2) 0.2793(2) -0.14780(19) 0.0772(9) Uani 1 1 d . . .
O7 O 0.1386(2) 0.1039(2) -0.14544(17) 0.0700(8) Uani 1 1 d . . .
O8 O 0.3167(2) -0.0251(3) -0.1187(2) 0.0823(10) Uani 1 1 d . . .
O9 O 0.2250(2) -0.0632(2) 0.01995(17) 0.0656(7) Uani 1 1 d . . .
O10 O 0.1809(2) 0.0182(3) 0.1260(2) 0.0894(11) Uani 1 1 d . . .
O11 O 0.1312(2) 0.2325(2) -0.06525(18) 0.0703(8) Uani 1 1 d . . .
O12 O 0.2582(2) 0.1195(2) -0.06076(18) 0.0709(8) Uani 1 1 d . . .
O13 O 0.4345(2) 0.5043(3) 0.44452(17) 0.0790(9) Uani 1 1 d . . .
O14 O 0.5860(3) 0.6278(3) 0.42119(18) 0.0920(11) Uani 1 1 d . . .
O15 O 0.5331(3) 0.3221(3) 0.47068(19) 0.0932(11) Uani 1 1 d . A .
O16 O 0.6083(3) 0.4547(3) 0.38474(17) 0.0910(11) Uani 1 1 d . A .
O17 O 0.6844(3) 0.3607(3) 0.48918(19) 0.0948(11) Uani 1 1 d . . .
O18 O 0.3568(4) 0.2648(4) 0.5124(2) 0.1202(16) Uani 1 1 d . . .
O19 O 0.2789(3) 0.4652(3) 0.4935(2) 0.1013(12) Uani 1 1 d . . .
O20 O 0.2048(3) 0.6594(4) 0.4158(2) 0.1138(14) Uani 1 1 d . . .
O21 O 0.4021(3) 0.6710(3) 0.37767(18) 0.0897(10) Uani 1 1 d . . .
O22 O 0.5456(4) 0.6099(4) 0.29073(19) 0.1216(17) Uani 1 1 d . . .
O23 O 0.3845(3) 0.3848(3) 0.3890(2) 0.1003(12) Uani 1 1 d . . .
O24 O 0.3146(3) 0.5367(3) 0.3530(2) 0.0971(12) Uani 1 1 d . . .

loop_
_atom_site_aniso_label
_atom_site_aniso_U_11
_atom_site_aniso_U_22
_atom_site_aniso_U_33
_atom_site_aniso_U_23
_atom_site_aniso_U_13
_atom_site_aniso_U_12
Ti1 0.0580(4) 0.0547(4) 0.0858(5) -0.0240(4) -0.0242(4) -0.0125(3)
Ti2 0.0519(4) 0.0560(4) 0.0852(5) -0.0312(4) -0.0240(4) -0.0096(3)
Ti3 0.0506(4) 0.0602(4) 0.0919(6) -0.0356(4) -0.0136(4) -0.0133(3)
Ti4 0.0833(6) 0.1040(7) 0.0671(5) -0.0285(5) -0.0067(5) 0.0043(5)
Ti5 0.1003(8) 0.0922(7) 0.0682(6) -0.0178(5) -0.0052(5) -0.0155(6)
Ti6 0.0904(7) 0.0934(7) 0.0501(4) -0.0179(4) 0.0024(4) -0.0020(5)
Cu 0.0913(5) 0.0923(5) 0.0973(5) -0.0509(4) -0.0207(4) -0.0269(4)
Cl 0.0775(8) 0.0795(8) 0.1140(10) -0.0341(7) -0.0275(7) -0.0085(6)
P1 0.0561(6) 0.0542(6) 0.0928(8) -0.0367(6) -0.0211(5) -0.0083(5)
P2 0.0999(10) 0.0943(10) 0.0612(7) -0.0289(7) -0.0013(7) 0.0072(8)
C1 0.080(4) 0.085(4) 0.151(6) -0.062(4) -0.031(4) -0.003(3)
C2 0.120(6) 0.100(5) 0.201(9) -0.088(6) -0.029(6) 0.014(4)
C3 0.187(9) 0.099(5) 0.212(10) -0.102(6) -0.081(8) 0.024(6)
C4 0.176(9) 0.160(8) 0.41(2) -0.201(12) -0.139(11) 0.016(7)
C5 0.095(5) 0.134(6) 0.333(14) -0.157(8) -0.076(7) 0.005(4)
C6 0.072(3) 0.065(3) 0.097(3) -0.041(2) -0.028(2) -0.007(2)
C7 0.41(2) 0.098(6) 0.140(9) 0.009(6) -0.051(11) -0.035(9)
C8 0.128(6) 0.063(3) 0.137(6) -0.016(4) -0.035(5) -0.015(3)
C9 0.167(9) 0.081(5) 0.329(17) -0.047(7) 0.073(10) -0.012(6)
C10 0.325(18) 0.272(15) 0.103(6) -0.080(8) -0.001(8) -0.158(14)
C11 0.199(9) 0.147(7) 0.077(4) -0.040(4) -0.010(5) -0.081(7)
C12 0.327(18) 0.184(10) 0.115(7) -0.020(7) 0.026(9) -0.124(12)
C13 0.192(13) 0.214(13) 0.35(2) -0.151(15) 0.119(14) -0.020(10)
C14 0.080(5) 0.176(9) 0.283(14) -0.124(10) 0.059(7) -0.031(5)
C15 0.140(10) 0.37(2) 0.44(3) -0.22(2) 0.129(13) -0.165(13)
C16 0.096(5) 0.087(4) 0.163(7) -0.015(4) -0.051(5) 0.012(4)
C17 0.065(3) 0.080(3) 0.128(5) -0.046(3) -0.032(3) 0.008(3)
C18 0.056(3) 0.130(5) 0.169(7) -0.063(5) -0.046(4) 0.000(3)
C19 0.259(16) 0.336(19) 0.121(8) -0.079(11) 0.010(9) -0.137(15)
C20 0.176(8) 0.199(9) 0.120(6) -0.084(6) -0.021(6) -0.094(7)
C21 0.347(19) 0.353(18) 0.176(10) -0.151(12) 0.032(11) -0.259(17)
C22 0.060(3) 0.054(2) 0.085(3) -0.027(2) -0.011(2) -0.019(2)
C23 0.070(3) 0.074(3) 0.106(4) -0.051(3) -0.015(3) -0.013(2)
C24 0.063(3) 0.074(3) 0.107(4) -0.044(3) -0.018(3) -0.013(2)
C25 0.058(2) 0.059(2) 0.076(3) -0.027(2) -0.017(2) -0.0176(19)
C26 0.066(3) 0.062(3) 0.112(4) -0.043(3) -0.023(3) -0.011(2)
C27 0.059(3) 0.080(3) 0.104(4) -0.039(3) -0.024(2) -0.016(2)
C34 0.29(2) 0.38(3) 0.40(3) -0.18(2) -0.26(2) 0.088(19)
C35 0.169(11) 0.309(19) 0.270(18) -0.142(15) -0.123(12) 0.118(12)
C36 0.213(16) 0.33(2) 0.36(3) -0.11(2) -0.057(16) 0.163(16)
C37 0.118(8) 0.270(16) 0.264(16) -0.079(13) -0.019(9) -0.080(9)
C38 0.102(6) 0.272(14) 0.160(9) -0.082(9) 0.038(6) -0.058(8)
C39 0.188(13) 0.64(4) 0.183(13) -0.184(18) 0.101(11) -0.183(19)
C41 0.40(3) 0.33(3) 0.67(5) -0.31(3) 0.30(4) -0.28(3)
C42 0.87(7) 0.32(3) 0.36(3) -0.14(2) 0.27(4) -0.42(4)
C43 0.209(11) 0.153(8) 0.105(6) 0.011(5) -0.051(6) 0.025(7)
C44 0.205(10) 0.091(5) 0.106(6) -0.011(4) -0.044(6) 0.019(5)
C45 0.91(6) 0.085(7) 0.30(2) 0.039(9) -0.34(3) -0.096(16)
C46 0.253(14) 0.317(17) 0.113(7) -0.099(9) 0.051(8) -0.171(13)
C47 0.126(7) 0.321(16) 0.075(5) -0.077(7) 0.010(4) -0.042(8)
C48 0.196(13) 0.312(18) 0.164(10) -0.101(11) 0.047(9) -0.120(13)
C49 0.097(4) 0.099(4) 0.087(4) -0.033(3) -0.030(3) 0.002(3)
C50 0.097(4) 0.107(4) 0.087(4) -0.042(3) -0.025(3) 0.006(3)
C51 0.100(4) 0.093(4) 0.080(3) -0.033(3) -0.020(3) -0.013(3)
C52 0.168(7) 0.091(4) 0.091(4) -0.037(4) -0.037(4) 0.019(4)
C53 0.177(7) 0.085(4) 0.100(5) -0.045(4) -0.039(5) 0.021(4)
C54 0.102(4) 0.100(4) 0.074(3) -0.025(3) -0.016(3) -0.016(3)
N1 0.072(2) 0.071(2) 0.084(3) -0.035(2) -0.0162(19) -0.0201(19)
N2 0.102(3) 0.079(3) 0.088(3) -0.038(2) -0.027(2) -0.010(2)
O1 0.0512(15) 0.0536(15) 0.0806(19) -0.0254(14) -0.0159(13) -0.0089(12)
O2 0.0622(17) 0.0648(17) 0.082(2) -0.0264(15) -0.0226(15) -0.0131(14)
O3 0.0630(18) 0.0675(18) 0.110(3) -0.0445(18) -0.0155(17) -0.0167(15)
O4 0.0600(17) 0.0620(17) 0.094(2) -0.0351(16) -0.0185(15) -0.0050(14)
O5 0.0623(17) 0.0650(17) 0.094(2) -0.0390(16) -0.0226(15) -0.0071(14)
O6 0.080(2) 0.0601(17) 0.098(2) -0.0219(17) -0.0275(18) -0.0113(16)
O7 0.0685(19) 0.0693(18) 0.082(2) -0.0289(16) -0.0126(15) -0.0189(15)
O8 0.0608(19) 0.085(2) 0.117(3) -0.052(2) -0.0030(18) -0.0199(16)
O9 0.0520(16) 0.0580(16) 0.095(2) -0.0283(15) -0.0239(14) -0.0035(13)
O10 0.072(2) 0.097(2) 0.128(3) -0.064(2) -0.040(2) -0.0042(18)
O11 0.0621(18) 0.0587(17) 0.104(2) -0.0312(16) -0.0266(16) -0.0146(14)
O12 0.0551(17) 0.0682(19) 0.104(2) -0.0382(17) -0.0131(15) -0.0185(14)
O13 0.080(2) 0.086(2) 0.0654(19) -0.0234(17) -0.0080(16) 0.0005(18)
O14 0.098(3) 0.102(3) 0.067(2) -0.0141(19) -0.0025(18) -0.016(2)
O15 0.102(3) 0.089(2) 0.078(2) -0.0203(19) -0.003(2) -0.005(2)
O16 0.101(3) 0.096(3) 0.0604(19) -0.0201(18) 0.0043(18) 0.005(2)
O17 0.093(3) 0.114(3) 0.074(2) -0.037(2) -0.0062(19) 0.006(2)
O18 0.148(4) 0.112(3) 0.101(3) -0.017(3) -0.010(3) -0.047(3)
O19 0.084(3) 0.129(3) 0.086(3) -0.028(2) -0.001(2) -0.020(2)
O20 0.097(3) 0.141(4) 0.099(3) -0.045(3) -0.020(2) 0.018(3)
O21 0.099(3) 0.089(2) 0.071(2) -0.0193(19) -0.0116(18) 0.005(2)
O22 0.134(4) 0.143(4) 0.056(2) -0.021(2) 0.001(2) 0.027(3)
O23 0.129(4) 0.100(3) 0.072(2) -0.024(2) -0.018(2) -0.016(3)
O24 0.107(3) 0.107(3) 0.080(2) -0.039(2) -0.023(2) 0.007(2)

loop_
_atom_type_symbol
_atom_type_description
_atom_type_scat_dispersion_real
_atom_type_scat_dispersion_imag
_atom_type_scat_source
C C 0.0181 0.0091 'International Tables Vol C Tables 4.2.6.8 and 6.1.1.4'
H H 0.0000 0.0000 'International Tables Vol C Tables 4.2.6.8 and 6.1.1.4'
N N 0.0311 0.0180 'International Tables Vol C Tables 4.2.6.8 and 6.1.1.4'
O O 0.0492 0.0322 'International Tables Vol C Tables 4.2.6.8 and 6.1.1.4'
P P 0.2955 0.4335 'International Tables Vol C Tables 4.2.6.8 and 6.1.1.4'
Ti Ti 0.2191 1.8069 'International Tables Vol C Tables 4.2.6.8 and 6.1.1.4'
Cu Cu -1.9646 0.5888 'International Tables Vol C Tables 4.2.6.8 and 6.1.1.4'
Cl Cl 0.3639 0.7018 'International Tables Vol C Tables 4.2.6.8 and 6.1.1.4'

loop_
_geom_angle_atom_site_label_1
_geom_angle_atom_site_label_2
_geom_angle_atom_site_label_3
_geom_angle
_geom_angle_site_symmetry_1
_geom_angle_site_symmetry_3
O6 Ti1 O2 98.21(14) . 2
O6 Ti1 O4 95.09(16) . .
O2 Ti1 O4 93.43(14) 2 .
O6 Ti1 O1 163.33(13) . .
O2 Ti1 O1 98.06(12) 2 .
O4 Ti1 O1 87.55(13) . .
O6 Ti1 O7 100.69(16) . .
O2 Ti1 O7 91.24(13) 2 .
O4 Ti1 O7 162.72(14) . .
O1 Ti1 O7 75.32(13) . .
O6 Ti1 O11 83.64(14) . .
O2 Ti1 O11 177.12(13) 2 .
O4 Ti1 O11 88.59(13) . .
O1 Ti1 O11 79.97(11) . .
O7 Ti1 O11 86.24(12) . .
O6 Ti1 Ti3 134.52(13) . .
O2 Ti1 Ti3 100.30(10) 2 .
O4 Ti1 Ti3 124.60(10) . .
O1 Ti1 Ti3 37.64(9) . .
O7 Ti1 Ti3 38.12(10) . .
O11 Ti1 Ti3 76.86(9) . .
O6 Ti1 Ti2 116.38(11) . 2
O2 Ti1 Ti2 20.08(10) 2 2
O4 Ti1 Ti2 83.47(9) . 2
O1 Ti1 Ti2 80.25(8) . 2
O7 Ti1 Ti2 95.62(8) . 2
O11 Ti1 Ti2 158.96(10) . 2
Ti3 Ti1 Ti2 91.68(3) . 2
O2 Ti2 O10 113.10(18) . .
O2 Ti2 O1 111.61(13) . .
O10 Ti2 O1 135.10(17) . .
O2 Ti2 O5 98.37(15) . .
O10 Ti2 O5 89.62(14) . .
O1 Ti2 O5 87.90(13) . .
O2 Ti2 O9 100.38(14) . .
O10 Ti2 O9 91.87(15) . .
O1 Ti2 O9 76.26(13) . .
O5 Ti2 O9 158.90(14) . .
O2 Ti2 Ti3 113.59(11) . .
O10 Ti2 Ti3 115.85(14) . .
O1 Ti2 Ti3 37.84(9) . .
O5 Ti2 Ti3 123.36(11) . .
O9 Ti2 Ti3 38.65(9) . .
O2 Ti2 Ti1 21.32(10) . 2
O10 Ti2 Ti1 134.42(15) . 2
O1 Ti2 Ti1 90.37(8) . 2
O5 Ti2 Ti1 96.21(9) . 2
O9 Ti2 Ti1 97.73(8) . 2
Ti3 Ti2 Ti1 98.24(3) . 2
O8 Ti3 O3 93.69(14) . 2
O8 Ti3 O9 101.49(17) . .
O3 Ti3 O9 92.07(14) 2 .
O8 Ti3 O1 171.17(13) . .
O3 Ti3 O1 94.92(13) 2 .
O9 Ti3 O1 76.24(12) . .
O8 Ti3 O7 104.06(17) . .
O3 Ti3 O7 94.14(14) 2 .
O9 Ti3 O7 153.23(14) . .
O1 Ti3 O7 77.29(13) . .
O8 Ti3 O12 87.71(14) . .
O3 Ti3 O12 178.26(15) 2 .
O9 Ti3 O12 86.64(13) . .
O1 Ti3 O12 83.65(12) . .
O7 Ti3 O12 86.52(13) . .
O8 Ti3 Ti2 139.90(14) . .
O3 Ti3 Ti2 97.66(11) 2 .
O9 Ti3 Ti2 40.02(9) . .
O1 Ti3 Ti2 36.44(9) . .
O7 Ti3 Ti2 113.25(10) . .
O12 Ti3 Ti2 80.60(10) . .
O8 Ti3 Ti1 141.15(14) . .
O3 Ti3 Ti1 100.39(10) 2 .
O9 Ti3 Ti1 113.85(9) . .
O1 Ti3 Ti1 38.37(9) . .
O7 Ti3 Ti1 39.38(10) . .
O12 Ti3 Ti1 79.10(9) . .
Ti2 Ti3 Ti1 73.88(3) . .
O20 Ti4 O17 94.0(2) . 2_666
O20 Ti4 O21 102.5(2) . .
O17 Ti4 O21 91.21(18) 2_666 .
O20 Ti4 O13 170.41(19) . .
O17 Ti4 O13 95.61(16) 2_666 .
O21 Ti4 O13 76.82(16) . .
O20 Ti4 O19 103.3(2) . .
O17 Ti4 O19 94.93(19) 2_666 .
O21 Ti4 O19 153.00(18) . .
O13 Ti4 O19 76.42(17) . .
O20 Ti4 O24 87.0(2) . .
O17 Ti4 O24 178.42(19) 2_666 .
O21 Ti4 O24 87.34(18) . .
O13 Ti4 O24 83.46(16) . .
O19 Ti4 O24 86.10(19) . .
O20 Ti4 Ti6 140.77(18) . .
O17 Ti4 Ti6 98.05(13) 2_666 .
O21 Ti4 Ti6 40.39(11) . .
O13 Ti4 Ti6 36.71(11) . .
O19 Ti4 Ti6 112.62(13) . .
O24 Ti4 Ti6 80.44(13) . .
O20 Ti4 Ti5 139.85(19) . .
O17 Ti4 Ti5 101.41(13) 2_666 .
O21 Ti4 Ti5 113.89(12) . .
O13 Ti4 Ti5 37.81(11) . .
O19 Ti4 Ti5 39.11(13) . .
O24 Ti4 Ti5 78.63(12) . .
Ti6 Ti4 Ti5 73.53(4) . .
O18 Ti5 O14 97.9(2) . 2_666
O18 Ti5 O15 97.2(2) . .
O14 Ti5 O15 93.88(18) 2_666 .
O18 Ti5 O13 163.6(2) . .
O14 Ti5 O13 97.27(17) 2_666 .
O15 Ti5 O13 87.94(16) . .
O18 Ti5 O19 98.7(2) . .
O14 Ti5 O19 91.31(18) 2_666 .
O15 Ti5 O19 162.48(18) . .
O13 Ti5 O19 74.80(16) . .
O18 Ti5 O23 84.4(2) . .
O14 Ti5 O23 176.84(19) 2_666 .
O15 Ti5 O23 87.89(18) . .
O13 Ti5 O23 80.16(16) . .
O19 Ti5 O23 86.24(18) . .
O18 Ti5 Ti4 132.64(19) . .
O14 Ti5 Ti4 99.96(14) 2_666 .
O15 Ti5 Ti4 124.69(13) . .
O13 Ti5 Ti4 37.47(11) . .
O19 Ti5 Ti4 37.80(13) . .
O23 Ti5 Ti4 76.88(13) . .
O18 Ti5 Ti6 116.74(17) . 2_666
O14 Ti5 Ti6 20.28(13) 2_666 2_666
O15 Ti5 Ti6 84.05(13) . 2_666
O13 Ti5 Ti6 79.23(11) . 2_666
O19 Ti5 Ti6 95.42(13) . 2_666
O23 Ti5 Ti6 158.10(13) . 2_666
Ti4 Ti5 Ti6 91.07(4) . 2_666
O14 Ti6 O22 114.6(2) . .
O14 Ti6 O13 112.09(16) . .
O22 Ti6 O13 132.9(2) . .
O14 Ti6 O16 98.61(19) . .
O22 Ti6 O16 89.91(18) . .
O13 Ti6 O16 88.47(16) . .
O14 Ti6 O21 99.50(19) . .
O22 Ti6 O21 90.76(19) . .
O13 Ti6 O21 76.35(16) . .
O16 Ti6 O21 159.74(19) . .
O14 Ti6 Ti4 113.65(14) . .
O22 Ti6 Ti4 113.38(18) . .
O13 Ti6 Ti4 38.26(11) . .
O16 Ti6 Ti4 124.28(13) . .
O21 Ti6 Ti4 38.37(12) . .
O14 Ti6 Ti5 21.31(12) . 2_666
O22 Ti6 Ti5 135.9(2) . 2_666
O13 Ti6 Ti5 90.89(11) . 2_666
O16 Ti6 Ti5 96.53(12) . 2_666
O21 Ti6 Ti5 97.03(12) . 2_666
Ti4 Ti6 Ti5 98.59(4) . 2_666
N1 Cu N2 115.35(18) . .
N1 Cu Cl 106.90(13) . .
N2 Cu Cl 106.12(15) . .
N1 Cu Cl 112.73(13) . 2_665
N2 Cu Cl 104.64(14) . 2_665
Cl Cu Cl 110.96(5) . 2_665
N1 Cu Cu 126.68(13) . 2_665
N2 Cu Cu 117.90(14) . 2_665
Cl Cu Cu 55.57(5) . 2_665
Cl Cu Cu 55.38(5) 2_665 2_665
Cu Cl Cu 69.04(5) . 2_665
O4 P1 O3 111.77(18) . .
O4 P1 O5 111.71(19) . .
O3 P1 O5 111.41(19) . .
O4 P1 C6 107.7(2) . .
O3 P1 C6 106.9(2) . .
O5 P1 C6 107.09(19) . .
O16 P2 O15 111.9(2) . .
O16 P2 O17 111.4(3) . .
O15 P2 O17 112.4(2) . .
O16 P2 C33' 103.7(5) . .
O15 P2 C33' 109.1(7) . .
O17 P2 C33' 107.8(6) . .
O16 P2 C33 108.5(5) . .
O15 P2 C33 107.0(5) . .
O17 P2 C33 105.1(5) . .
C33' P2 C33 4.7(8) . .
C6 C1 C2 121.2(6) . .
C3 C2 C1 121.1(8) . .
C2 C3 C4 118.3(7) . .
C3 C4 C5 121.2(7) . .
C4 C5 C6 120.7(7) . .
C1 C6 C5 117.3(5) . .
C1 C6 P1 121.9(4) . .
C5 C6 P1 120.7(5) . .
O6 C8 C7 110.2(7) . .
O6 C8 C9 110.3(6) . .
C7 C8 C9 118.3(9) . .
C10 C11 C12 131.3(9) . .
C10 C11 O7 114.8(7) . .
C12 C11 O7 112.0(7) . .
C13 C14 C15 129.5(10) . .
C13 C14 O8 114.4(9) . .
C15 C14 O8 115.5(9) . .
O9 C17 C16 109.8(5) . .
O9 C17 C18 109.2(4) . .
C16 C17 C18 114.3(6) . .
C21 C20 C19 124.3(9) . .
C21 C20 O10 115.7(8) . .
C19 C20 O10 114.2(8) . .
O11 C22 O12 126.3(4) . .
O11 C22 C25 118.2(4) . .
O12 C22 C25 115.5(4) . .
N1 C23 C24 123.7(5) . .
C25 C24 C23 118.7(5) . .
C24 C25 C26 118.3(4) . .
C24 C25 C22 120.7(4) . .
C26 C25 C22 121.0(4) . .
C27 C26 C25 118.8(4) . .
N1 C27 C26 123.2(4) . .
C29 C28 C33 120.0 . .
C28 C29 C30 120.0 . .
C31 C30 C29 120.0 . .
C30 C31 C32 120.0 . .
C33 C32 C31 120.0 . .
C32 C33 C28 120.0 . .
C32 C33 P2 118.0(10) . .
C28 C33 P2 121.7(10) . .
C29' C28' C33' 120.0 . .
C30' C29' C28' 120.0 . .
C29' C30' C31' 120.0 . .
C32' C31' C30' 120.0 . .
C33' C32' C31' 120.0 . .
C32' C33' C28' 120.0 . .
C32' C33' P2 119.0(12) . .
C28' C33' P2 120.8(12) . .
C36 C35 O20 117.1(15) . .
C36 C35 C34 128.8(14) . .
O20 C35 C34 112.5(12) . .
C39 C38 O19 113.0(11) . .
C39 C38 C37 132.9(11) . .
O19 C38 C37 109.4(9) . .
C42 C41 O18 114(2) . .
C42 C41 C40 130(3) . .
O18 C41 C40 110.7(16) . .
C45 C44 O21 114.4(8) . .
C45 C44 C43 133.4(10) . .
O21 C44 C43 110.3(7) . .
C46 C47 C48 123.1(9) . .
C46 C47 O22 119.6(10) . .
C48 C47 O22 112.3(9) . .
N2 C49 C50 123.2(6) . .
C51 C50 C49 118.2(6) . .
C52 C51 C50 118.5(6) . .
C52 C51 C54 121.1(6) . .
C50 C51 C54 120.2(6) . .
C51 C52 C53 120.2(6) . .
N2 C53 C52 122.4(6) . .
O23 C54 O24 127.0(6) . .
O23 C54 C51 117.9(6) . .
O24 C54 C51 115.1(5) . .
C27 N1 C23 117.5(4) . .
C27 N1 Cu 120.4(3) . .
C23 N1 Cu 122.1(3) . .
C53 N2 C49 117.4(5) . .
C53 N2 Cu 122.7(4) . .
C49 N2 Cu 119.6(4) . .
Ti2 O1 Ti3 105.72(13) . .
Ti2 O1 Ti1 145.97(16) . .
Ti3 O1 Ti1 103.99(15) . .
Ti2 O2 Ti1 138.60(19) . 2
P1 O3 Ti3 145.3(2) . 2
P1 O4 Ti1 139.38(19) . .
P1 O5 Ti2 135.68(19) . .
C8 O6 Ti1 144.0(4) . .
C11 O7 Ti3 131.1(5) . .
C11 O7 Ti1 126.1(5) . .
Ti3 O7 Ti1 102.49(15) . .
C14 O8 Ti3 172.5(5) . .
C17 O9 Ti3 126.4(3) . .
C17 O9 Ti2 132.3(3) . .
Ti3 O9 Ti2 101.33(13) . .
C20 O10 Ti2 144.4(5) . .
C22 O11 Ti1 129.3(3) . .
C22 O12 Ti3 127.6(3) . .
Ti6 O13 Ti4 105.03(17) . .
Ti6 O13 Ti5 145.7(2) . .
Ti4 O13 Ti5 104.73(17) . .
Ti6 O14 Ti5 138.4(2) . 2_666
P2 O15 Ti5 138.7(3) . .
P2 O16 Ti6 135.3(2) . .
P2 O17 Ti4 144.3(3) . 2_666
C41 O18 Ti5 160.2(11) . .
C38 O19 Ti4 132.2(7) . .
C38 O19 Ti5 124.7(6) . .
Ti4 O19 Ti5 103.09(19) . .
C35 O20 Ti4 171.4(8) . .
C44 O21 Ti4 131.0(5) . .
C44 O21 Ti6 127.6(5) . .
Ti4 O21 Ti6 101.24(17) . .
C47 O22 Ti6 145.9(6) . .
C54 O23 Ti5 128.5(4) . .
C54 O24 Ti4 127.7(4) . .

loop_
_geom_bond_atom_site_label_1
_geom_bond_atom_site_label_2
_geom_bond_distance
_geom_bond_site_symmetry_2
Ti1 O6 1.780(3) .
Ti1 O2 1.862(3) 2
Ti1 O4 1.942(3) .
Ti1 O1 2.002(3) .
Ti1 O7 2.034(3) .
Ti1 O11 2.165(3) .
Ti1 Ti3 3.1293(11) .
Ti1 Ti2 3.3869(10) 2
Ti2 O2 1.758(3) .
Ti2 O10 1.793(3) .
Ti2 O1 1.907(3) .
Ti2 O5 1.959(3) .
Ti2 O9 2.027(3) .
Ti2 Ti3 3.0908(13) .
Ti2 Ti1 3.3869(10) 2
Ti3 O8 1.764(3) .
Ti3 O3 1.940(3) 2
Ti3 O9 1.969(3) .
Ti3 O1 1.970(3) .
Ti3 O7 1.979(3) .
Ti3 O12 2.107(3) .
Ti4 O20 1.766(5) .
Ti4 O17 1.933(4) 2_666
Ti4 O21 1.947(4) .
Ti4 O13 1.972(4) .
Ti4 O19 1.973(5) .
Ti4 O24 2.097(4) .
Ti4 Ti6 3.0763(15) .
Ti4 Ti5 3.1359(16) .
Ti5 O18 1.775(5) .
Ti5 O14 1.854(4) 2_666
Ti5 O15 1.957(4) .
Ti5 O13 1.988(4) .
Ti5 O19 2.031(5) .
Ti5 O23 2.153(4) .
Ti5 Ti6 3.3866(15) 2_666
Ti6 O14 1.769(4) .
Ti6 O22 1.783(4) .
Ti6 O13 1.904(4) .
Ti6 O16 1.965(4) .
Ti6 O21 2.032(4) .
Ti6 Ti5 3.3866(15) 2_666
Cu N1 2.019(3) .
Cu N2 2.024(5) .
Cu Cl 2.3885(16) .
Cu Cl 2.3939(17) 2_665
Cu Cu 2.7103(17) 2_665
Cl Cu 2.3939(17) 2_665
P1 O4 1.518(4) .
P1 O3 1.518(3) .
P1 O5 1.519(3) .
P1 C6 1.783(5) .
P2 O16 1.512(4) .
P2 O15 1.514(5) .
P2 O17 1.538(4) .
P2 C33' 1.725(13) .
P2 C33 1.789(13) .
C1 C6 1.354(8) .
C1 C2 1.368(8) .
C2 C3 1.344(11) .
C3 C4 1.345(13) .
C4 C5 1.366(10) .
C5 C6 1.372(7) .
C7 C8 1.430(12) .
C8 O6 1.426(6) .
C8 C9 1.436(12) .
C10 C11 1.343(11) .
C11 C12 1.392(12) .
C11 O7 1.448(8) .
C13 C14 1.320(14) .
C14 C15 1.356(14) .
C14 O8 1.399(8) .
C16 C17 1.497(10) .
C17 O9 1.445(6) .
C17 C18 1.506(7) .
C19 C20 1.376(13) .
C20 C21 1.354(11) .
C20 O10 1.409(8) .
C22 O11 1.232(5) .
C22 O12 1.280(5) .
C22 C25 1.502(5) .
C23 N1 1.325(6) .
C23 C24 1.375(6) .
C24 C25 1.371(6) .
C25 C26 1.381(6) .
C26 C27 1.381(6) .
C27 N1 1.318(6) .
C28 C29 1.3900 .
C28 C33 1.3900 .
C29 C30 1.3900 .
C30 C31 1.3900 .
C31 C32 1.3900 .
C32 C33 1.3900 .
C28' C29' 1.3900 .
C28' C33' 1.3900 .
C29' C30' 1.3900 .
C30' C31' 1.3900 .
C31' C32' 1.3900 .
C32' C33' 1.3900 .
C34 C35 1.42(2) .
C35 C36 1.300(19) .
C35 O20 1.398(11) .
C37 C38 1.507(15) .
C38 C39 1.322(16) .
C38 O19 1.446(10) .
C40 C41 1.37(3) .
C41 C42 1.31(2) .
C41 O18 1.361(16) .
C43 C44 1.489(12) .
C44 C45 1.330(13) .
C44 O21 1.444(9) .
C46 C47 1.321(13) .
C47 C48 1.367(13) .
C47 O22 1.385(9) .
C49 N2 1.335(7) .
C49 C50 1.389(8) .
C50 C51 1.376(8) .
C51 C52 1.363(9) .
C51 C54 1.515(8) .
C52 C53 1.372(9) .
C53 N2 1.333(8) .
C54 O23 1.233(7) .
C54 O24 1.267(7) .
O2 Ti1 1.862(3) 2
O3 Ti3 1.940(3) 2
O14 Ti5 1.854(4) 2_666
O17 Ti4 1.933(4) 2_666

loop_
_platon_squeeze_void_nr
_platon_squeeze_void_average_x
_platon_squeeze_void_average_y
_platon_squeeze_void_average_z
_platon_squeeze_void_volume
_platon_squeeze_void_count_electrons
1 0.000 0.000 0.500 661.2 42.8
2 0.000 0.500 1.000 20.9 -0.4
